data_2200411
loop_
_publ_author_name
'Odoko, Mamiko'
'Muranishi, Yasunori'
'Okabe, Nobuo'

_publ_section_title
;<i>trans</i>-Diaquabis(quinoline-2-carboxylato-<i>N</i>,<i>O</i>)nickel(II)--water--ethanol
 (1/2/2)
;
_journal_issue 7
_journal_name_full 'Acta Crystallographica Section E'
_journal_page_first m267
_journal_page_last m269
_journal_paper_doi 10.1107/S1600536801009138
_journal_volume 57
_journal_year 2001
_chemical_formula_iupac '[Ni (C10 H6 N O2)2 (H2 O1)2], 2C2 H6 O, 2H2 O'
_chemical_formula_moiety 'C20 H16 N2 Ni O6, 2(C2 H6 O), 2(H2 O)'
_chemical_formula_sum 'C24 H32 N2 Ni O10'
_chemical_formula_weight 567.21
_chemical_melting_point 429.15
_space_group_IT_number 2
_symmetry_cell_setting triclinic
_symmetry_space_group_name_Hall '-P 1'
_symmetry_space_group_name_H-M 'P -1'
_cell_angle_alpha 106.250(10)
_cell_angle_beta 107.399(9)
_cell_angle_gamma 78.470(10)
_cell_formula_units_Z 1
_cell_length_a 8.9780(10)
_cell_length_b 11.073(2)
_cell_length_c 7.2349(7)
_cell_measurement_reflns_used 25
_cell_measurement_temperature 296.2
_cell_measurement_theta_max 15.0
_cell_measurement_theta_min 14.9
_cell_volume 653.60(16)
_computing_cell_refinement 'MSC/AFC Diffractometer Control Software'
_computing_data_collection
;
MSC/AFC Diffractometer Control Software
(Molecular Structure Corporation, 1992)
;
_computing_data_reduction 'teXsan (Molecular Structure Corporation, 1999)'
_computing_molecular_graphics 'ORTEPII (Johnson, 1976)'
_computing_publication_material teXsan
_computing_structure_refinement 'SHELXL97 (Sheldrick, 1997)'
_computing_structure_solution 'SIR97 (Altomare et al., 1999)'
_diffrn_measured_fraction_theta_full 1.000
_diffrn_measured_fraction_theta_max 1.000
_diffrn_measurement_device_type 'Rigaku AFC-5R'
_diffrn_measurement_method \w-2\q
_diffrn_radiation_type MoK\a
_diffrn_radiation_wavelength .7107
_diffrn_reflns_av_R_equivalents .008
_diffrn_reflns_limit_h_max 11
_diffrn_reflns_limit_h_min 0
_diffrn_reflns_limit_k_max 14
_diffrn_reflns_limit_k_min -14
_diffrn_reflns_limit_l_max 8
_diffrn_reflns_limit_l_min -9
_diffrn_reflns_number 3199
_diffrn_reflns_theta_full 27.50
_diffrn_reflns_theta_max 27.50
_diffrn_standards_decay_% 1.13
_diffrn_standards_interval_count 150
_diffrn_standards_number 3
_exptl_absorpt_coefficient_mu .800
_exptl_absorpt_correction_T_max .923
_exptl_absorpt_correction_T_min .822
_exptl_absorpt_correction_type '\y scan'
_exptl_absorpt_process_details '(North et al., 1968)'
_exptl_crystal_colour 'light blue'
_exptl_crystal_density_diffrn 1.441
_exptl_crystal_density_method 'not measured'
_exptl_crystal_description pillar
_exptl_crystal_F_000 298.00
_exptl_crystal_size_max .4
_exptl_crystal_size_mid .2
_exptl_crystal_size_min .1
_refine_diff_density_max .80
_refine_diff_density_min -.39
_refine_ls_extinction_method none
_refine_ls_goodness_of_fit_ref 1.026
_refine_ls_hydrogen_treatment noref
_refine_ls_number_parameters 169
_refine_ls_number_reflns 2838
_refine_ls_R_factor_gt .0333
_refine_ls_shift/su_max -.0030
_refine_ls_structure_factor_coef Fsqd
_refine_ls_weighting_details 'w = 1/[\s^2^(Fo^2^) + (0.1P)^2^] where P = (Fo^2^+2Fc^2^)/3'
_refine_ls_weighting_scheme calc
_refine_ls_wR_factor_ref .1183
_reflns_number_gt 2838
_reflns_number_total 3010
_reflns_threshold_expression I>2\s(I)
_cod_data_source_file cf6071.cif
_cod_data_source_block I
_cod_original_cell_volume 653.60(10)
_cod_database_code 2200411

loop_
_symmetry_equiv_pos_as_xyz
x,y,z
-x,-y,-z

loop_
_atom_site_label
_atom_site_fract_x
_atom_site_fract_y
_atom_site_fract_z
_atom_site_U_iso_or_equiv
_atom_site_adp_type
_atom_site_calc_flag
_atom_site_refinement_flags
_atom_site_occupancy
_atom_site_disorder_assembly
_atom_site_disorder_group
_atom_site_type_symbol
Ni1 .5000 .5000 .5000 .02580(10) Uani d S 1.00 . . Ni
O1 .5352(2) .39250(10) .6958(2) .0331(3) Uani d . 1.00 . . O
O2 .4378(2) .34310(10) .9086(2) .0408(3) Uani d . 1.00 . . O
O3 .6055(2) .64440(10) .7256(2) .0351(3) Uani d . 1.00 . . O
O4 .5064(3) .1314(2) .3791(3) .0681(6) Uani d . 1.00 . . O
O5 .4145(3) .8917(2) 1.2104(3) .0684(5) Uani d . 1.00 . . O
N1 .2837(2) .55830(10) .5992(2) .0277(3) Uani d . 1.00 . . N
C2 .2886(2) .5009(2) .7389(2) .0291(3) Uani d . 1.00 . . C
C3 .1692(2) .5224(2) .8377(3) .0383(4) Uani d . 1.00 . . C
C4 .0387(2) .6053(2) .7861(3) .0419(4) Uani d . 1.00 . . C
C5 .0266(2) .6678(2) .6366(3) .0352(4) Uani d . 1.00 . . C
C6 -.1071(2) .7542(2) .5749(4) .0466(5) Uani d . 1.00 . . C
C7 -.1148(3) .8124(2) .4295(4) .0545(6) Uani d . 1.00 . . C
C8 .0103(3) .7862(3) .3390(4) .0566(6) Uani d . 1.00 . . C
C9 .1416(3) .7035(2) .3938(4) .0450(5) Uani d . 1.00 . . C
C10 .1529(2) .6424(2) .5453(3) .0312(3) Uani d . 1.00 . . C
C11 .4317(2) .4056(2) .7868(2) .0296(3) Uani d . 1.00 . . C
C12 .2305(5) .9610(4) .9342(6) .0990(10) Uani d . 1.00 . . C
C13 .2565(4) .9005(3) 1.0960(6) .0823(9) Uani d . 1.00 . . C
H3 .1901 .4751 .9415 .0511 Uiso calc . 1.00 . . H
H4 -.0572 .6153 .8468 .0511 Uiso calc . 1.00 . . H
H6 -.2023 .7710 .6370 .0511 Uiso calc . 1.00 . . H
H7 -.2151 .8636 .3734 .0511 Uiso calc . 1.00 . . H
H8 -.0027 .8248 .2243 .0511 Uiso calc . 1.00 . . H
H9 .2290 .6903 .3313 .0511 Uiso calc . 1.00 . . H
H10 .5612 .7192 .6981 .0511 Uiso calc . 1.00 . . H
H11 .5894 .6430 .8413 .0511 Uiso calc . 1.00 . . H
H12 .4791 .0550 .3021 .0511 Uiso calc . 1.00 . . H
H13 .5479 .1440 .5142 .0511 Uiso calc . 1.00 . . H
H14 .1232 .9644 .8633 .1271 Uiso calc . 1.00 . . H
H15 .2945 .9144 .8486 .1271 Uiso calc . 1.00 . . H
H16 .2580 1.0453 .9873 .1271 Uiso calc . 1.00 . . H
H17 .1933 .9499 1.1827 .1069 Uiso calc . 1.00 . . H
H18 .2258 .8187 1.0426 .1069 Uiso calc . 1.00 . . H
H19 .4717 .8206 1.1697 .0511 Uiso calc . 1.00 . . H

loop_
_atom_site_aniso_label
_atom_site_aniso_U_11
_atom_site_aniso_U_22
_atom_site_aniso_U_33
_atom_site_aniso_U_12
_atom_site_aniso_U_13
_atom_site_aniso_U_23
Ni1 .0299(2) .0274(2) .0244(2) -.00090(10) .01120(10) .01040(10)
O1 .0358(6) .0367(6) .0326(6) .0028(5) .0146(5) .0165(5)
O2 .0566(8) .0414(7) .0338(7) -.0024(6) .0194(6) .0181(6)
O3 .0445(7) .0362(6) .0297(6) -.0080(5) .0154(5) .0076(5)
O4 .107(2) .0401(9) .0503(10) -.0139(10) .0070(10) .0109(7)
O5 .0870(10) .0352(8) .0650(10) -.0006(8) -.0013(10) .0111(7)
N1 .0303(7) .0277(6) .0282(7) -.0041(5) .0117(5) .0069(5)
C2 .0336(8) .0301(8) .0258(7) -.0065(6) .0104(6) .0054(6)
C3 .0419(9) .0437(10) .0372(9) -.0059(8) .0193(8) .0120(8)
C4 .0382(9) .0470(10) .0470(10) -.0061(8) .0237(8) .0076(8)
C5 .0303(8) .0349(9) .0404(9) -.0054(7) .0128(7) .0037(7)
C6 .0325(9) .0460(10) .0620(10) .0021(8) .0181(9) .0112(9)
C7 .0360(10) .0530(10) .073(2) .0100(9) .0140(10) .0240(10)
C8 .0440(10) .0630(10) .073(2) .0140(10) .0190(10) .0420(10)
C9 .0381(10) .0490(10) .0560(10) .0065(8) .0186(9) .0271(10)
C10 .0290(8) .0301(8) .0355(9) -.0030(6) .0100(6) .0080(6)
C11 .0394(8) .0288(8) .0233(7) -.0068(7) .0101(6) .0067(6)
C12 .096(3) .108(3) .091(3) -.021(2) -.012(2) .054(2)
C13 .076(2) .069(2) .103(3) -.012(2) .018(2) .026(2)

loop_
_atom_type_symbol
_atom_type_description
_atom_type_scat_dispersion_real
_atom_type_scat_dispersion_imag
_atom_type_scat_source
C C .003 .002
;International Tables for Crystallography
(1992, Vol. C, Tables 4.2.6.8 and 6.1.1.4)
;
H H .000 .000
;International Tables for Crystallography
(1992, Vol. C, Table 6.1.1.4)
;
O O .011 .006
;International Tables for Crystallography
(1992, Vol. C, Tables 4.2.6.8 and 6.1.1.4)
;
N N .006 .003
;International Tables for Crystallography
(1992, Vol. C, Tables 4.2.6.8 and 6.1.1.4)
;
Ni Ni .339 1.112
;International Tables for Crystallography
(1992, Vol. C, Tables 4.2.6.8 and 6.1.1.4)
;

loop_
_geom_angle_atom_site_label_1
_geom_angle_atom_site_label_2
_geom_angle_atom_site_label_3
_geom_angle_site_symmetry_3
_geom_angle
_geom_angle_publ_flag
O1 Ni1 O1 2_666 180.0 no
O1 Ni1 O3 . 90.84(5) yes
O1 Ni1 O3 2_666 89.16(5) no
O1 Ni1 N1 . 78.53(6) yes
O1 Ni1 N1 2_666 101.47(6) no
O3 Ni1 O3 2_666 180.0 no
O3 Ni1 N1 . 90.07(6) yes
O3 Ni1 N1 2_666 89.93(6) no
N1 Ni1 N1 2_666 180.0 no
Ni1 O1 C11 . 118.10(10) yes
Ni1 O3 H10 . 109.3 no
Ni1 O3 H11 . 109.5 no
H10 O3 H11 . 108.1 no
H12 O4 H13 . 121.6 no
C13 O5 H19 . 113.8 no
Ni1 N1 C2 . 110.30(10) yes
Ni1 N1 C10 . 131.70(10) yes
C2 N1 C10 . 117.9(2) yes
N1 C2 C3 . 123.9(2) yes
N1 C2 C11 . 115.9(2) yes
C3 C2 C11 . 120.2(2) yes
C2 C3 C4 . 118.9(2) yes
C2 C3 H3 . 115.1 no
C4 C3 H3 . 125.9 no
C3 C4 C5 . 119.5(2) yes
C3 C4 H4 . 120.1 no
C5 C4 H4 . 120.1 no
C4 C5 C6 . 122.1(2) yes
C4 C5 C10 . 118.3(2) yes
C6 C5 C10 . 119.6(2) yes
C5 C6 C7 . 120.4(2) yes
C5 C6 H6 . 120.3 no
C7 C6 H6 . 119.2 no
C6 C7 C8 . 119.7(2) yes
C6 C7 H7 . 119.9 no
C8 C7 H7 . 119.8 no
C7 C8 C9 . 121.8(3) yes
C7 C8 H8 . 117.8 no
C9 C8 H8 . 120.2 no
C8 C9 C10 . 119.6(2) yes
C8 C9 H9 . 119.6 no
C10 C9 H9 . 120.7 no
N1 C10 C5 . 121.4(2) yes
N1 C10 C9 . 119.7(2) yes
C5 C10 C9 . 118.9(2) yes
O1 C11 O2 . 124.4(2) yes
O1 C11 C2 . 117.1(2) yes
O2 C11 C2 . 118.5(2) yes
C13 C12 H14 . 109.5 no
C13 C12 H15 . 109.3 no
C13 C12 H16 . 109.2 no
H14 C12 H15 . 110.2 no
H14 C12 H16 . 109.4 no
H15 C12 H16 . 109.3 no
O5 C13 C12 . 113.2(4) yes
O5 C13 H17 . 107.6 no
O5 C13 H18 . 109.4 no
C12 C13 H17 . 108.2 no
C12 C13 H18 . 108.5 no
H17 C13 H18 . 109.8 no

loop_
_geom_bond_atom_site_label_1
_geom_bond_atom_site_label_2
_geom_bond_site_symmetry_1
_geom_bond_site_symmetry_2
_geom_bond_distance
_geom_bond_publ_flag
Ni1 O1 . . 2.013(2) yes
Ni1 O3 . . 2.0820(10) yes
Ni1 N1 . . 2.185(2) yes
O1 C11 . . 1.255(3) yes
O2 C11 . . 1.247(3) yes
O3 H10 . . .893 no
O3 H11 . . .896 no
O4 H12 . . .908 no
O4 H13 . . .917 no
O5 C13 . . 1.412(4) yes
O5 H19 . . .877 no
N1 C2 . . 1.323(3) yes
N1 C10 . . 1.375(2) yes
C2 C3 . . 1.406(3) yes
C2 C11 . . 1.510(2) yes
C3 C4 . . 1.362(3) yes
C3 H3 . . .985 no
C4 C5 . . 1.407(4) yes
C4 H4 . . 1.053 no
C5 C6 . . 1.419(3) yes
C5 C10 . . 1.420(3) yes
C6 C7 . . 1.358(4) yes
C6 H6 . . 1.042 no
C7 C8 . . 1.407(4) yes
C7 H7 . . 1.002 no
C8 C9 . . 1.370(3) yes
C8 H8 . . 1.002 no
C9 C10 . . 1.411(4) yes
C9 H9 . . .986 no
C12 C13 . . 1.444(7) yes
C12 H14 . . .945 no
C12 H15 . . .946 no
C12 H16 . . .956 no
C13 H17 . . .954 no
C13 H18 . . .942 no

loop_
_geom_contact_atom_site_label_1
_geom_contact_atom_site_label_2
_geom_contact_distance
_geom_contact_site_symmetry_2
O1 O5 3.318(3) 2_667
O1 O2 3.464(2) 2_667
O2 O5 2.704(2) 2_667
O2 O3 2.750(2) 2_667
O2 C11 3.209(2) 2_667
O2 C2 3.318(2) 2_667
O2 C13 3.444(4) 2_667
O2 C7 3.571(3) 2_566
O4 O5 2.771(3) 1_544
O4 O5 2.912(3) 2_667
O4 C13 3.519(4) 1_544
O5 C11 3.309(2) 2_667
C2 C6 3.438(3) 2_566
C4 C10 3.460(3) 2_566
C11 C11 3.247(3) 2_667

loop_
_geom_torsion_atom_site_label_1
_geom_torsion_atom_site_label_2
_geom_torsion_atom_site_label_3
_geom_torsion_atom_site_label_4
_geom_torsion_site_symmetry_2
_geom_torsion_site_symmetry_3
_geom_torsion_site_symmetry_4
_geom_torsion
_geom_torsion_publ_flag
Ni1 O1 C11 O2 . . . 178.50(10) yes
Ni1 O1 C11 C2 . . . .6(2) yes
Ni1 O1 C11 O2 2_666 2_666 2_666 -178.50(10) yes
Ni1 O1 C11 C2 2_666 2_666 2_666 -.6(2) yes
Ni1 N1 C2 C3 . . . 177.60(10) yes
Ni1 N1 C2 C11 . . . -3.7(2) yes
Ni1 N1 C10 C5 . . . -178.10(10) yes
Ni1 N1 C10 C9 . . . 3.1(2) yes
Ni1 N1 C2 C3 2_666 2_666 2_666 -177.60(10) yes
Ni1 N1 C2 C11 2_666 2_666 2_666 3.7(2) yes
Ni1 N1 C10 C5 2_666 2_666 2_666 178.10(10) yes
Ni1 N1 C10 C9 2_666 2_666 2_666 -3.1(2) yes
O1 Ni1 N1 C2 . . . 3.10(10) yes
O1 Ni1 N1 C10 . . . -178.50(10) yes
O1 Ni1 N1 C2 . 2_666 2_666 176.90(10) yes
O1 Ni1 N1 C10 . 2_666 2_666 -1.50(10) yes
O1 C11 C2 N1 . . . 2.3(2) yes
O1 C11 C2 C3 . . . -178.8(2) yes
O2 C11 C2 N1 . . . -175.70(10) yes
O2 C11 C2 C3 . . . 3.1(2) yes
O3 Ni1 O1 C11 . . . 88.00(10) yes
O3 Ni1 O1 C11 . 2_666 2_666 92.00(10) yes
O3 Ni1 N1 C2 . . . -87.80(10) yes
O3 Ni1 N1 C10 . . . 90.60(10) yes
O3 Ni1 N1 C2 . 2_666 2_666 -92.20(10) yes
O3 Ni1 N1 C10 . 2_666 2_666 89.40(10) yes
N1 Ni1 O1 C11 . . . -2.00(10) yes
N1 Ni1 O1 C11 . 2_666 2_666 -178.00(10) yes
N1 C2 C3 C4 . . . 1.2(3) yes
N1 C10 C5 C4 . . . .5(2) yes
N1 C10 C5 C6 . . . -179.3(2) yes
N1 C10 C9 C8 . . . 179.3(2) yes
C2 N1 C10 C5 . . . .2(2) yes
C2 N1 C10 C9 . . . -178.6(2) yes
C2 C3 C4 C5 . . . -.3(3) yes
C3 C2 N1 C10 . . . -1.1(2) yes
C3 C4 C5 C6 . . . 179.3(2) yes
C3 C4 C5 C10 . . . -.5(3) yes
C4 C3 C2 C11 . . . -177.6(2) yes
C4 C5 C6 C7 . . . -179.8(2) yes
C4 C5 C10 C9 . . . 179.4(2) yes
C5 C6 C7 C8 . . . .3(3) yes
C5 C10 C9 C8 . . . .5(3) yes
C6 C5 C10 C9 . . . -.4(3) yes
C6 C7 C8 C9 . . . -.3(4) yes
C7 C6 C5 C10 . . . .0(3) yes
C7 C8 C9 C10 . . . -.1(3) yes
C10 N1 C2 C11 . . . 177.70(10) yes
